data_7004599
loop_
_publ_author_name
'Sundaravel, Karuppasamy'
'Dhanalakshmi, Thirumanasekaran'
'Suresh, Eringathodi'
'Palaniandavar, Mallayan'

_publ_section_title
;
 Synthesis, structure, spectra and reactivity of iron(iii) complexes of
 facially coordinating and sterically hindering 3N ligands as models
 for catechol dioxygenases
;
_journal_issue 48
_journal_name_full 'Dalton Transactions'
_journal_page_first 7012
_journal_page_last 7025
_journal_paper_doi 10.1039/b809142k
_journal_year 2008
_chemical_formula_sum 'C15 H19 Cl3 Fe N3'
_chemical_formula_weight 403.53
_chemical_name_systematic
;
?
;
_space_group_IT_number 2
_symmetry_cell_setting triclinic
_symmetry_space_group_name_Hall '-P 1'
_symmetry_space_group_name_H-M 'P -1'
_atom_sites_solution_hydrogens geom
_atom_sites_solution_primary direct
_atom_sites_solution_secondary difmap
_audit_creation_method SHELXL-97
_cell_angle_alpha 82.135(3)
_cell_angle_beta 85.406(3)
_cell_angle_gamma 76.856(3)
_cell_formula_units_Z 2
_cell_length_a 7.1352(11)
_cell_length_b 11.3542(18)
_cell_length_c 11.6257(19)
_cell_measurement_temperature 100(2)
_cell_volume 907.4(2)
_computing_cell_refinement 'BRUKER SMART'
_computing_data_collection 'BRUKER SMART'
_computing_data_reduction 'BRUKER SAINT'
_computing_molecular_graphics ORTEP
_computing_structure_refinement 'SHELXL-97 (Sheldrick, 1997)'
_computing_structure_solution 'SHELXS-97 (Sheldrick, 1990)'
_diffrn_ambient_temperature 100(2)
_diffrn_measured_fraction_theta_full 0.991
_diffrn_measured_fraction_theta_max 0.991
_diffrn_measurement_device_type 'BRUKER SMART APEX CCD DIFFRACTOMETER'
_diffrn_measurement_method 'OMEGA-PHI SCAN'
_diffrn_radiation_monochromator graphite
_diffrn_radiation_source 'fine-focus sealed tube'
_diffrn_radiation_type MoK\a
_diffrn_radiation_wavelength 0.71073
_diffrn_reflns_av_R_equivalents 0.0550
_diffrn_reflns_av_sigmaI/netI 0.0930
_diffrn_reflns_limit_h_max 8
_diffrn_reflns_limit_h_min -8
_diffrn_reflns_limit_k_max 13
_diffrn_reflns_limit_k_min -13
_diffrn_reflns_limit_l_max 13
_diffrn_reflns_limit_l_min -13
_diffrn_reflns_number 6499
_diffrn_reflns_theta_full 25.00
_diffrn_reflns_theta_max 25.00
_diffrn_reflns_theta_min 1.86
_exptl_absorpt_coefficient_mu 1.271
_exptl_absorpt_correction_T_max 0.9509
_exptl_absorpt_correction_T_min 0.8225
_exptl_absorpt_correction_type multi-scan
_exptl_absorpt_process_details 'BRUKER SADABS'
_exptl_crystal_colour YELLOW
_exptl_crystal_density_diffrn 1.477
_exptl_crystal_density_method 'not measured'
_exptl_crystal_description PLATES
_exptl_crystal_F_000 414
_exptl_crystal_size_max 0.16
_exptl_crystal_size_mid 0.08
_exptl_crystal_size_min 0.04
_refine_diff_density_max 0.840
_refine_diff_density_min -0.746
_refine_diff_density_rms 0.127
_refine_ls_extinction_method none
_refine_ls_goodness_of_fit_ref 1.139
_refine_ls_hydrogen_treatment constr
_refine_ls_matrix_type full
_refine_ls_number_parameters 196
_refine_ls_number_reflns 3169
_refine_ls_number_restraints 0
_refine_ls_restrained_S_all 1.139
_refine_ls_R_factor_all 0.0992
_refine_ls_R_factor_gt 0.0766
_refine_ls_shift/su_max 0.000
_refine_ls_shift/su_mean 0.000
_refine_ls_structure_factor_coef Fsqd
_refine_ls_weighting_details 'calc w=1/[\s^2^(Fo^2^)+(0.0488P)^2^+2.4660P] where P=(Fo^2^+2Fc^2^)/3'
_refine_ls_weighting_scheme calc
_refine_ls_wR_factor_gt 0.1438
_refine_ls_wR_factor_ref 0.1521
_reflns_number_gt 2505
_reflns_number_total 3169
_reflns_threshold_expression >2sigma(I)
_cod_data_source_file b809142k.txt
_cod_data_source_block 7mpksqm
_cod_depositor_comments
;
The following automatic conversions were performed:
'_symmetry_cell_setting' value 'Triclinic' changed to 'triclinic'
according to '/home/saulius/struct/CIF-dictionaries/cif_core.dic'
dictionary named 'cif_core.dic' version 2.4.1 from
2010-06-29.

'_exptl_absorpt_correction_type' value 'MULTI-SCAN' changed
to 'multi-scan' according to
'/home/saulius/struct/CIF-dictionaries/cif_core.dic' dictionary named
'cif_core.dic' version 2.4.1 from 2010-06-29.

Automatic conversion script
Id: cif_fix_enum 1527 2010-12-29 10:47:43Z saulius 
;
_cod_original_sg_symbol_H-M P-1
_cod_database_code 7004599

loop_
_symmetry_equiv_pos_as_xyz
'x, y, z'
'-x, -y, -z'

loop_
_atom_site_label
_atom_site_type_symbol
_atom_site_fract_x
_atom_site_fract_y
_atom_site_fract_z
_atom_site_U_iso_or_equiv
_atom_site_adp_type
_atom_site_occupancy
_atom_site_calc_flag
_atom_site_refinement_flags
_atom_site_disorder_assembly
_atom_site_disorder_group
Fe1 Fe 0.58521(12) 0.29972(8) 0.18804(8) 0.0087(3) Uani 1 d . . .
Cl2 Cl 0.8336(2) 0.16823(15) 0.27547(14) 0.0194(4) Uani 1 d . . .
Cl1 Cl 0.6494(2) 0.48152(15) 0.22449(14) 0.0167(4) Uani 1 d . . .
Cl3 Cl 0.7137(2) 0.31045(13) -0.00391(13) 0.0123(4) Uani 1 d . . .
N1 N 0.4459(7) 0.1587(4) 0.1493(4) 0.0113(12) Uani 1 d . . .
N2 N 0.3123(7) 0.4026(4) 0.1213(4) 0.0110(11) Uani 1 d . . .
N3 N 0.3932(7) 0.3012(5) 0.3507(4) 0.0130(12) Uani 1 d . . .
C1 C 0.5069(9) 0.0374(6) 0.1804(5) 0.0138(14) Uani 1 d . . .
H1 H 0.6145 0.0104 0.2250 0.017 Uiso 1 calc R . .
C2 C 0.4175(9) -0.0470(6) 0.1492(5) 0.0157(15) Uani 1 d . . .
H2 H 0.4628 -0.1296 0.1724 0.019 Uiso 1 calc R . .
C3 C 0.2585(9) -0.0069(6) 0.0824(6) 0.0179(15) Uani 1 d . . .
H3 H 0.1959 -0.0624 0.0589 0.021 Uiso 1 calc R . .
C4 C 0.1934(9) 0.1172(6) 0.0510(5) 0.0139(14) Uani 1 d . . .
H4 H 0.0850 0.1463 0.0074 0.017 Uiso 1 calc R . .
C5 C 0.2917(9) 0.1969(6) 0.0851(5) 0.0131(14) Uiso 1 d . . .
C6 C 0.2313(9) 0.3310(6) 0.0487(6) 0.0149(14) Uani 1 d . . .
H6A H 0.2736 0.3490 -0.0319 0.018 Uiso 1 calc R . .
H6B H 0.0917 0.3551 0.0542 0.018 Uiso 1 calc R . .
C7 C 0.1839(9) 0.4473(6) 0.2191(5) 0.0151(15) Uani 1 d . . .
H7A H 0.0528 0.4751 0.1945 0.018 Uiso 1 calc R . .
H7B H 0.2236 0.5155 0.2444 0.018 Uiso 1 calc R . .
C8 C 0.1928(9) 0.3466(6) 0.3173(6) 0.0181(15) Uani 1 d . . .
H8A H 0.1128 0.3763 0.3833 0.022 Uiso 1 calc R . .
H8B H 0.1442 0.2808 0.2937 0.022 Uiso 1 calc R . .
C9 C 0.4174(10) 0.1859(6) 0.4322(6) 0.0213(16) Uani 1 d . . .
H9A H 0.5470 0.1658 0.4598 0.026 Uiso 1 calc R . .
H9B H 0.4037 0.1206 0.3900 0.026 Uiso 1 calc R . .
C10 C 0.2745(9) 0.1923(6) 0.5361(5) 0.0159(15) Uani 1 d . . .
C11 C 0.1238(11) 0.1341(6) 0.5422(6) 0.0260(17) Uani 1 d . . .
H11 H 0.1113 0.0892 0.4833 0.031 Uiso 1 calc R . .
C12 C -0.0094(11) 0.1424(7) 0.6361(7) 0.033(2) Uani 1 d . . .
H12 H -0.1089 0.1011 0.6405 0.040 Uiso 1 calc R . .
C13 C 0.0036(10) 0.2107(6) 0.7224(6) 0.0249(17) Uani 1 d . . .
H13 H -0.0890 0.2185 0.7836 0.030 Uiso 1 calc R . .
C14 C 0.1560(10) 0.2680(6) 0.7175(6) 0.0232(16) Uani 1 d . . .
H14 H 0.1680 0.3124 0.7771 0.028 Uiso 1 calc R . .
C15 C 0.2910(10) 0.2599(6) 0.6249(6) 0.0207(16) Uani 1 d . . .
H15 H 0.3924 0.2995 0.6219 0.025 Uiso 1 calc R . .
H2C H 0.3316 0.4857 0.0723 0.020(18) Uiso 1 d R . .
H3C H 0.4317 0.3444 0.4191 0.04(2) Uiso 1 d R . .

loop_
_atom_site_aniso_label
_atom_site_aniso_U_11
_atom_site_aniso_U_22
_atom_site_aniso_U_33
_atom_site_aniso_U_23
_atom_site_aniso_U_13
_atom_site_aniso_U_12
Fe1 0.0029(4) 0.0118(5) 0.0113(5) -0.0001(4) 0.0004(3) -0.0028(4)
Cl2 0.0089(8) 0.0267(10) 0.0206(9) 0.0057(7) -0.0026(7) -0.0041(7)
Cl1 0.0149(8) 0.0198(9) 0.0187(9) -0.0072(7) 0.0003(7) -0.0081(7)
Cl3 0.0113(8) 0.0123(8) 0.0128(8) -0.0022(6) 0.0022(6) -0.0018(6)
N1 0.004(3) 0.007(3) 0.020(3) 0.000(2) 0.005(2) 0.001(2)
N2 0.012(3) 0.008(3) 0.014(3) 0.002(2) 0.003(2) -0.007(2)
N3 0.012(3) 0.023(3) 0.004(3) 0.003(2) -0.001(2) -0.007(2)
C1 0.010(3) 0.019(4) 0.012(3) 0.002(3) 0.000(3) -0.006(3)
C2 0.016(4) 0.012(3) 0.018(4) -0.002(3) 0.009(3) -0.006(3)
C3 0.022(4) 0.016(4) 0.018(4) -0.004(3) 0.014(3) -0.013(3)
C4 0.008(3) 0.023(4) 0.012(3) -0.005(3) 0.004(3) -0.006(3)
C6 0.010(3) 0.015(4) 0.019(4) 0.009(3) -0.005(3) -0.008(3)
C7 0.007(3) 0.019(4) 0.020(4) -0.008(3) 0.007(3) -0.005(3)
C8 0.012(3) 0.028(4) 0.013(3) -0.003(3) 0.008(3) -0.005(3)
C9 0.028(4) 0.021(4) 0.012(4) -0.002(3) 0.010(3) -0.003(3)
C10 0.024(4) 0.013(4) 0.010(3) 0.001(3) 0.008(3) -0.007(3)
C11 0.038(5) 0.026(4) 0.018(4) -0.007(3) 0.008(3) -0.017(4)
C12 0.036(5) 0.037(5) 0.035(5) -0.011(4) 0.018(4) -0.026(4)
C13 0.027(4) 0.025(4) 0.022(4) -0.003(3) 0.016(3) -0.009(3)
C14 0.032(4) 0.023(4) 0.016(4) -0.009(3) 0.001(3) -0.006(3)
C15 0.024(4) 0.023(4) 0.017(4) 0.002(3) 0.004(3) -0.014(3)

loop_
_atom_type_symbol
_atom_type_description
_atom_type_scat_dispersion_real
_atom_type_scat_dispersion_imag
_atom_type_scat_source
C C 0.0033 0.0016 'International Tables Vol C Tables 4.2.6.8 and 6.1.1.4'
H H 0.0000 0.0000 'International Tables Vol C Tables 4.2.6.8 and 6.1.1.4'
N N 0.0061 0.0033 'International Tables Vol C Tables 4.2.6.8 and 6.1.1.4'
Fe Fe 0.3463 0.8444 'International Tables Vol C Tables 4.2.6.8 and 6.1.1.4'
Cl Cl 0.1484 0.1585 'International Tables Vol C Tables 4.2.6.8 and 6.1.1.4'

loop_
_geom_angle_atom_site_label_1
_geom_angle_atom_site_label_2
_geom_angle_atom_site_label_3
_geom_angle
_geom_angle_site_symmetry_1
_geom_angle_site_symmetry_3
_geom_angle_publ_flag
N2 Fe1 N1 76.67(18) . . ?
N2 Fe1 N3 78.87(18) . . ?
N1 Fe1 N3 84.58(19) . . ?
N2 Fe1 Cl2 168.82(14) . . ?
N1 Fe1 Cl2 94.83(14) . . ?
N3 Fe1 Cl2 93.26(14) . . ?
N2 Fe1 Cl1 88.27(14) . . ?
N1 Fe1 Cl1 164.42(13) . . ?
N3 Fe1 Cl1 88.62(14) . . ?
Cl2 Fe1 Cl1 99.55(7) . . ?
N2 Fe1 Cl3 87.77(14) . . ?
N1 Fe1 Cl3 88.16(14) . . ?
N3 Fe1 Cl3 165.95(13) . . ?
Cl2 Fe1 Cl3 99.34(6) . . ?
Cl1 Fe1 Cl3 95.35(6) . . ?
C5 N1 C1 118.2(5) . . ?
C5 N1 Fe1 116.0(4) . . ?
C1 N1 Fe1 125.7(4) . . ?
C7 N2 C6 114.9(5) . . ?
C7 N2 Fe1 108.9(4) . . ?
C6 N2 Fe1 111.1(4) . . ?
C7 N2 H2C 101.5 . . ?
C6 N2 H2C 110.2 . . ?
Fe1 N2 H2C 109.8 . . ?
C8 N3 C9 112.0(5) . . ?
C8 N3 Fe1 108.1(4) . . ?
C9 N3 Fe1 117.1(4) . . ?
C8 N3 H3C 114.2 . . ?
C9 N3 H3C 88.2 . . ?
Fe1 N3 H3C 116.3 . . ?
N1 C1 C2 122.9(6) . . ?
N1 C1 H1 118.5 . . ?
C2 C1 H1 118.5 . . ?
C1 C2 C3 118.6(6) . . ?
C1 C2 H2 120.7 . . ?
C3 C2 H2 120.7 . . ?
C2 C3 C4 119.0(6) . . ?
C2 C3 H3 120.5 . . ?
C4 C3 H3 120.5 . . ?
C5 C4 C3 119.1(6) . . ?
C5 C4 H4 120.5 . . ?
C3 C4 H4 120.5 . . ?
N1 C5 C4 122.1(6) . . ?
N1 C5 C6 117.1(5) . . ?
C4 C5 C6 120.7(6) . . ?
N2 C6 C5 112.0(5) . . ?
N2 C6 H6A 109.2 . . ?
C5 C6 H6A 109.2 . . ?
N2 C6 H6B 109.2 . . ?
C5 C6 H6B 109.2 . . ?
H6A C6 H6B 107.9 . . ?
N2 C7 C8 109.3(5) . . ?
N2 C7 H7A 109.8 . . ?
C8 C7 H7A 109.8 . . ?
N2 C7 H7B 109.8 . . ?
C8 C7 H7B 109.8 . . ?
H7A C7 H7B 108.3 . . ?
N3 C8 C7 109.5(5) . . ?
N3 C8 H8A 109.8 . . ?
C7 C8 H8A 109.8 . . ?
N3 C8 H8B 109.8 . . ?
C7 C8 H8B 109.8 . . ?
H8A C8 H8B 108.2 . . ?
N3 C9 C10 113.8(5) . . ?
N3 C9 H9A 108.8 . . ?
C10 C9 H9A 108.8 . . ?
N3 C9 H9B 108.8 . . ?
C10 C9 H9B 108.8 . . ?
H9A C9 H9B 107.7 . . ?
C11 C10 C15 119.3(6) . . ?
C11 C10 C9 120.2(6) . . ?
C15 C10 C9 120.4(6) . . ?
C10 C11 C12 120.2(7) . . ?
C10 C11 H11 119.9 . . ?
C12 C11 H11 119.9 . . ?
C13 C12 C11 120.8(7) . . ?
C13 C12 H12 119.6 . . ?
C11 C12 H12 119.6 . . ?
C12 C13 C14 119.2(6) . . ?
C12 C13 H13 120.4 . . ?
C14 C13 H13 120.4 . . ?
C13 C14 C15 120.7(6) . . ?
C13 C14 H14 119.7 . . ?
C15 C14 H14 119.7 . . ?
C14 C15 C10 119.8(6) . . ?
C14 C15 H15 120.1 . . ?
C10 C15 H15 120.1 . . ?

loop_
_geom_bond_atom_site_label_1
_geom_bond_atom_site_label_2
_geom_bond_distance
_geom_bond_site_symmetry_2
_geom_bond_publ_flag
Fe1 N2 2.172(5) . ?
Fe1 N1 2.179(5) . ?
Fe1 N3 2.244(5) . ?
Fe1 Cl2 2.2525(18) . ?
Fe1 Cl1 2.3131(18) . ?
Fe1 Cl3 2.3419(17) . ?
N1 C5 1.334(8) . ?
N1 C1 1.354(8) . ?
N2 C7 1.472(7) . ?
N2 C6 1.479(8) . ?
N2 H2C 1.0654 . ?
N3 C8 1.470(8) . ?
N3 C9 1.492(8) . ?
N3 H3C 1.0733 . ?
C1 C2 1.367(9) . ?
C1 H1 0.9300 . ?
C2 C3 1.381(9) . ?
C2 H2 0.9300 . ?
C3 C4 1.387(9) . ?
C3 H3 0.9300 . ?
C4 C5 1.379(9) . ?
C4 H4 0.9300 . ?
C5 C6 1.496(8) . ?
C6 H6A 0.9700 . ?
C6 H6B 0.9700 . ?
C7 C8 1.496(9) . ?
C7 H7A 0.9700 . ?
C7 H7B 0.9700 . ?
C8 H8A 0.9700 . ?
C8 H8B 0.9700 . ?
C9 C10 1.516(8) . ?
C9 H9A 0.9700 . ?
C9 H9B 0.9700 . ?
C10 C11 1.377(9) . ?
C10 C15 1.395(9) . ?
C11 C12 1.387(10) . ?
C11 H11 0.9300 . ?
C12 C13 1.371(10) . ?
C12 H12 0.9300 . ?
C13 C14 1.382(9) . ?
C13 H13 0.9300 . ?
C14 C15 1.385(9) . ?
C14 H14 0.9300 . ?
C15 H15 0.9300 . ?
